data_1550903
loop_
_publ_author_name
'Li, Yuanming'
'Yagi, Akiko'
'Itami, Kenichiro'

_publ_section_title
;
 Synthesis of Sterically Hindered 4,5-Diarylphenanthrenes via
 Acid-catalyzed Bisannulation of Benzenediacetaldehydes with Alkynes
;
_journal_name_full 'Chemical Science'
_journal_paper_doi 10.1039/C9SC00334G
_journal_year 2019
_chemical_absolute_configuration unk
_chemical_formula_sum 'C101.5 H73.5 Cl7 O0.5 P4 Pd2'
_chemical_formula_weight 1885.93
_space_group_crystal_system triclinic
_space_group_IT_number 2
_space_group_name_Hall '-P 1'
_space_group_name_H-M_alt 'P -1'
_symmetry_space_group_name_Hall '-P 1'
_symmetry_space_group_name_H-M 'P -1'
_atom_sites_solution_hydrogens geom
_audit_creation_method SHELXL-2014/7
_audit_update_record
;
2018-09-04 deposited with the CCDC.    2019-04-17 downloaded from the CCDC.
;
_cell_angle_alpha 92.5220(10)
_cell_angle_beta 105.129(2)
_cell_angle_gamma 116.309(2)
_cell_formula_units_Z 2
_cell_length_a 14.5697(2)
_cell_length_b 14.7169(2)
_cell_length_c 23.7580(4)
_cell_measurement_reflns_used 23772
_cell_measurement_temperature 123(2)
_cell_measurement_theta_max 30.4440
_cell_measurement_theta_min 2.5970
_cell_volume 4332.56(15)
_computing_cell_refinement 'CrysAlisPro 1.171.38.41 (Rigaku OD, 2015)'
_computing_data_collection 'CrysAlisPro 1.171.38.41 (Rigaku OD, 2015)'
_computing_data_reduction 'CrysAlisPro 1.171.38.41 (Rigaku OD, 2015)'
_computing_molecular_graphics 'Yadokari-XG 2009 (Wakita Nemoto et al., 2009)'
_computing_publication_material 'Yadokari-XG 2009 (Wakita,Nemoto et al., 2009)'
_computing_structure_refinement 'SHELXL-2014/7 (Sheldrick, 2014)'
_computing_structure_solution SHELXT
_diffrn_ambient_temperature 123(2)
_diffrn_measured_fraction_theta_full 0.994
_diffrn_measured_fraction_theta_max 0.994
_diffrn_measurement_device_type 'dtrek-CrysAlisPro-abstract goniometer imported rigaku-d*trek images'
_diffrn_measurement_method '\w scans'
_diffrn_radiation_monochromator graphite
_diffrn_radiation_type MoK\a
_diffrn_radiation_wavelength 0.71073
_diffrn_reflns_av_R_equivalents 0.0341
_diffrn_reflns_av_unetI/netI 0.0371
_diffrn_reflns_Laue_measured_fraction_full 0.994
_diffrn_reflns_Laue_measured_fraction_max 0.994
_diffrn_reflns_limit_h_max 16
_diffrn_reflns_limit_h_min -17
_diffrn_reflns_limit_k_max 17
_diffrn_reflns_limit_k_min -16
_diffrn_reflns_limit_l_max 28
_diffrn_reflns_limit_l_min -28
_diffrn_reflns_number 47820
_diffrn_reflns_point_group_measured_fraction_full 0.994
_diffrn_reflns_point_group_measured_fraction_max 0.994
_diffrn_reflns_theta_full 24.999
_diffrn_reflns_theta_max 24.999
_diffrn_reflns_theta_min 2.604
_diffrn_source 'fine-focus sealed X-ray tube'
_exptl_absorpt_coefficient_mu 0.754
_exptl_absorpt_correction_T_max 1.00000
_exptl_absorpt_correction_T_min 0.81732
_exptl_absorpt_correction_type multi-scan
_exptl_absorpt_process_details
;
CrysAlisPro 1.171.38.41 (Rigaku Oxford Diffraction, 2015)
Empirical absorption correction using spherical harmonics,
 implemented in SCALE3 ABSPACK scaling algorithm.
;
_exptl_crystal_colour yellow
_exptl_crystal_density_diffrn 1.446
_exptl_crystal_description block
_exptl_crystal_F_000 1915
_exptl_crystal_size_max 0.100
_exptl_crystal_size_mid 0.100
_exptl_crystal_size_min 0.100
_refine_diff_density_max 2.383
_refine_diff_density_min -0.833
_refine_diff_density_rms 0.087
_refine_ls_extinction_method none
_refine_ls_goodness_of_fit_ref 1.029
_refine_ls_hydrogen_treatment constr
_refine_ls_matrix_type full
_refine_ls_number_parameters 1046
_refine_ls_number_reflns 15188
_refine_ls_number_restraints 19
_refine_ls_restrained_S_all 1.032
_refine_ls_R_factor_all 0.0513
_refine_ls_R_factor_gt 0.0389
_refine_ls_shift/su_max 0.001
_refine_ls_shift/su_mean 0.000
_refine_ls_structure_factor_coef Fsqd
_refine_ls_weighting_details 'w=1/[\s^2^(Fo^2^)+(0.0511P)^2^+7.4531P] where P=(Fo^2^+2Fc^2^)/3'
_refine_ls_weighting_scheme calc
_refine_ls_wR_factor_gt 0.0989
_refine_ls_wR_factor_ref 0.1053
_reflns_Friedel_coverage 0.000
_reflns_number_gt 12582
_reflns_number_total 15188
_reflns_threshold_expression 'I > 2\s(I)'
_cod_data_source_file c9sc00334g2.cif
_cod_data_source_block 3w
_cod_original_cell_volume 4332.56(14)
_cod_original_formula_sum 'C101.50 H73.50 Cl7 O0.50 P4 Pd2'
_cod_database_code 1550903
_shelx_shelxl_version_number 2014/7
_shelx_space_group_comment
;
The symmetry employed for this shelxl refinement is uniquely defined
by the following loop, which should always be used as a source of
symmetry information in preference to the above space-group names.
They are only intended as comments.
;
_shelx_estimated_absorpt_t_min 0.928
_shelx_estimated_absorpt_t_max 0.928

loop_
_space_group_symop_operation_xyz
'x, y, z'
'-x, -y, -z'

loop_
_atom_site_label
_atom_site_type_symbol
_atom_site_fract_x
_atom_site_fract_y
_atom_site_fract_z
_atom_site_U_iso_or_equiv
_atom_site_adp_type
_atom_site_occupancy
_atom_site_site_symmetry_order
_atom_site_calc_flag
_atom_site_refinement_flags_posn
_atom_site_refinement_flags_adp
_atom_site_refinement_flags_occupancy
_atom_site_disorder_assembly
_atom_site_disorder_group
Pd1 Pd 0.75024(2) 0.30723(2) 0.64029(2) 0.02012(7) Uani 1 1 d . . . . .
P1 P 0.92828(7) 0.35358(6) 0.69394(4) 0.02128(19) Uani 1 1 d . . . . .
C1 C 0.9539(3) 0.2572(2) 0.73062(15) 0.0214(7) Uani 1 1 d . . . . .
C2 C 0.9464(3) 0.1736(2) 0.69584(15) 0.0224(7) Uani 1 1 d . . . . .
H1 H 0.9285 0.1683 0.6540 0.027 Uiso 1 1 calc R U . . .
C3 C 0.9649(3) 0.0988(3) 0.72191(16) 0.0241(7) Uani 1 1 d . . . . .
H2 H 0.9606 0.0429 0.6978 0.029 Uiso 1 1 calc R U . . .
C4 C 0.9898(3) 0.1041(3) 0.78333(16) 0.0252(8) Uani 1 1 d . . . . .
C5 C 0.9973(3) 0.1882(3) 0.81793(16) 0.0264(8) Uani 1 1 d . . . . .
H3 H 1.0143 0.1933 0.8598 0.032 Uiso 1 1 calc R U . . .
C6 C 0.9801(3) 0.2635(3) 0.79181(15) 0.0249(7) Uani 1 1 d . . . . .
H4 H 0.9861 0.3204 0.8159 0.030 Uiso 1 1 calc R U . . .
C7 C 1.0173(3) 0.0271(3) 0.81152(16) 0.0277(8) Uani 1 1 d . . . . .
C8 C 1.1101(3) 0.0652(3) 0.85964(18) 0.0363(9) Uani 1 1 d . . . . .
H5 H 1.1440 0.1359 0.8776 0.044 Uiso 1 1 calc R U . . .
C9 C 1.1553(3) 0.0043(3) 0.8826(2) 0.0435(10) Uani 1 1 d . . . . .
H6 H 1.2148 0.0305 0.9180 0.052 Uiso 1 1 calc R U . . .
C10 C 1.1122(4) -0.0943(4) 0.8531(2) 0.0443(11) Uani 1 1 d . . . . .
H7 H 1.1471 -0.1345 0.8659 0.053 Uiso 1 1 calc R U . . .
C11 C 1.0170(3) -0.1380(3) 0.80418(18) 0.0372(10) Uani 1 1 d . . . . .
C12 C 0.9800(4) -0.2367(3) 0.7707(2) 0.0454(11) Uani 1 1 d . . . . .
H8 H 1.0165 -0.2756 0.7833 0.055 Uiso 1 1 calc R U . . .
C13 C 0.8951(4) -0.2754(3) 0.7219(2) 0.0456(11) Uani 1 1 d . . . . .
H9 H 0.8788 -0.3362 0.6968 0.055 Uiso 1 1 calc R U . . .
C14 C 0.8271(3) -0.2272(3) 0.70625(18) 0.0376(10) Uani 1 1 d . . . . .
C15 C 0.7307(4) -0.2763(3) 0.65862(19) 0.0460(11) Uani 1 1 d . . . . .
H10 H 0.7150 -0.3371 0.6337 0.055 Uiso 1 1 calc R U . . .
C16 C 0.6601(4) -0.2380(3) 0.64781(19) 0.0496(12) Uani 1 1 d . . . . .
H11 H 0.5978 -0.2686 0.6138 0.059 Uiso 1 1 calc R U . . .
C17 C 0.6794(3) -0.1532(3) 0.68701(17) 0.0390(10) Uani 1 1 d . . . . .
H12 H 0.6272 -0.1294 0.6807 0.047 Uiso 1 1 calc R U . . .
C18 C 0.7732(3) -0.1028(3) 0.73503(16) 0.0280(8) Uani 1 1 d . . . . .
C19 C 0.8548(3) -0.1337(3) 0.74240(16) 0.0288(8) Uani 1 1 d . . . . .
C20 C 0.9617(3) -0.0803(3) 0.78627(16) 0.0275(8) Uani 1 1 d . . . . .
C21 C 0.7724(3) -0.0302(3) 0.78019(15) 0.0255(8) Uani 1 1 d . . . . .
C22 C 0.8018(3) -0.0377(3) 0.84019(15) 0.0265(8) Uani 1 1 d . . . . .
H23 H 0.8298 -0.0836 0.8521 0.032 Uiso 1 1 calc R U . . .
C23 C 0.7903(3) 0.0211(3) 0.88197(15) 0.0260(8) Uani 1 1 d . . . . .
H24 H 0.8122 0.0166 0.9226 0.031 Uiso 1 1 calc R U . . .
C24 C 0.7469(3) 0.0870(3) 0.86521(15) 0.0238(7) Uani 1 1 d . . . . .
C25 C 0.7197(3) 0.0963(3) 0.80609(15) 0.0254(8) Uani 1 1 d . . . . .
H25 H 0.6915 0.1420 0.7942 0.031 Uiso 1 1 calc R U . . .
C26 C 0.7335(3) 0.0387(3) 0.76415(15) 0.0260(8) Uani 1 1 d . . . . .
H26 H 0.7161 0.0468 0.7239 0.031 Uiso 1 1 calc R U . . .
P2 P 0.72897(7) 0.15975(7) 0.92145(4) 0.02208(19) Uani 1 1 d . . . . .
Pd2 Pd 0.61487(2) 0.23009(2) 0.88722(2) 0.02127(8) Uani 1 1 d . . . . .
P3 P 0.50239(7) 0.30314(7) 0.84940(4) 0.02080(18) Uani 1 1 d . . . . .
C27 C 0.3931(3) 0.2326(3) 0.78045(15) 0.0218(7) Uani 1 1 d . . . . .
C28 C 0.3097(3) 0.1371(3) 0.78226(15) 0.0228(7) Uani 1 1 d . . . . .
H27 H 0.3131 0.1117 0.8184 0.027 Uiso 1 1 calc R U . . .
C29 C 0.2233(3) 0.0798(3) 0.73250(15) 0.0233(7) Uani 1 1 d . . . . .
H28 H 0.1674 0.0158 0.7348 0.028 Uiso 1 1 calc R U . . .
C30 C 0.2166(3) 0.1147(3) 0.67831(14) 0.0219(7) Uani 1 1 d . . . . .
C31 C 0.2997(3) 0.2103(3) 0.67703(15) 0.0235(7) Uani 1 1 d . . . . .
H29 H 0.2965 0.2356 0.6408 0.028 Uiso 1 1 calc R U . . .
C32 C 0.3862(3) 0.2688(3) 0.72701(15) 0.0230(7) Uani 1 1 d . . . . .
H30 H 0.4410 0.3338 0.7250 0.028 Uiso 1 1 calc R U . . .
C33 C 0.1189(3) 0.0566(3) 0.62572(15) 0.0239(7) Uani 1 1 d . . . . .
C34 C 0.0717(3) 0.1144(3) 0.59895(15) 0.0284(8) Uani 1 1 d . . . . .
H51 H 0.1102 0.1875 0.6093 0.034 Uiso 1 1 calc R U . . .
C35 C -0.0312(3) 0.0671(3) 0.55708(16) 0.0341(9) Uani 1 1 d . . . . .
H52 H -0.0606 0.1078 0.5377 0.041 Uiso 1 1 calc R U . . .
C36 C -0.0885(3) -0.0373(3) 0.54439(16) 0.0329(9) Uani 1 1 d . . . . .
H53 H -0.1603 -0.0692 0.5181 0.039 Uiso 1 1 calc R U . . .
C37 C -0.0443(3) -0.0987(3) 0.56919(15) 0.0284(8) Uani 1 1 d . . . . .
C38 C -0.1100(3) -0.2085(3) 0.55822(17) 0.0364(9) Uani 1 1 d . . . . .
H54 H -0.1803 -0.2391 0.5303 0.044 Uiso 1 1 calc R U . . .
C39 C -0.0742(3) -0.2686(3) 0.58649(17) 0.0366(9) Uani 1 1 d . . . . .
H55 H -0.1225 -0.3398 0.5823 0.044 Uiso 1 1 calc R U . . .
C40 C 0.0359(3) -0.2275(3) 0.62302(16) 0.0310(8) Uani 1 1 d . . . . .
C41 C 0.0724(3) -0.2919(3) 0.65286(19) 0.0386(10) Uani 1 1 d . . . . .
H56 H 0.0229 -0.3620 0.6504 0.046 Uiso 1 1 calc R U . . .
C42 C 0.1781(3) -0.2541(3) 0.6851(2) 0.0419(10) Uani 1 1 d . . . . .
H57 H 0.2009 -0.2947 0.7092 0.050 Uiso 1 1 calc R U . . .
C43 C 0.2522(3) -0.1552(3) 0.68236(18) 0.0332(9) Uani 1 1 d . . . . .
H73 H 0.3265 -0.1310 0.7027 0.040 Uiso 1 1 calc R U . . .
C44 C 0.2212(3) -0.0914(3) 0.65107(15) 0.0238(7) Uani 1 1 d . . . . .
C45 C 0.1087(3) -0.1218(3) 0.62742(15) 0.0248(7) Uani 1 1 d . . . . .
C46 C 0.0640(3) -0.0531(3) 0.60722(14) 0.0242(7) Uani 1 1 d . . . . .
C47 C 0.3063(3) -0.0028(3) 0.63574(15) 0.0211(7) Uani 1 1 d . . . . .
C48 C 0.2868(3) 0.0163(3) 0.57775(15) 0.0228(7) Uani 1 1 d . . . . .
H58 H 0.2173 -0.0238 0.5497 0.027 Uiso 1 1 calc R U . . .
C49 C 0.3667(3) 0.0925(3) 0.56051(15) 0.0229(7) Uani 1 1 d . . . . .
H59 H 0.3509 0.1059 0.5213 0.027 Uiso 1 1 calc R U . . .
C50 C 0.4703(3) 0.1496(2) 0.60038(15) 0.0206(7) Uani 1 1 d . . . . .
C51 C 0.4909(3) 0.1297(3) 0.65793(15) 0.0223(7) Uani 1 1 d . . . . .
H60 H 0.5612 0.1679 0.6856 0.027 Uiso 1 1 calc R U . . .
C52 C 0.4093(3) 0.0544(3) 0.67517(15) 0.0236(7) Uani 1 1 d . . . . .
H61 H 0.4245 0.0421 0.7146 0.028 Uiso 1 1 calc R U . . .
P4 P 0.57473(7) 0.25793(6) 0.58254(4) 0.02051(18) Uani 1 1 d . . . . .
Cl1 Cl 0.79900(7) 0.47851(6) 0.64222(4) 0.0327(2) Uani 1 1 d . . . . .
Cl2 Cl 0.70414(7) 0.13578(6) 0.62334(4) 0.02697(19) Uani 1 1 d . . . . .
C53 C 1.0130(3) 0.3847(3) 0.64559(16) 0.0269(8) Uani 1 1 d . . . . .
C54 C 0.9717(4) 0.3935(4) 0.58786(19) 0.0464(11) Uani 1 1 d . . . . .
H13 H 0.9027 0.3902 0.5749 0.056 Uiso 1 1 calc R U . . .
C55 C 1.0310(4) 0.4071(4) 0.5487(2) 0.0627(14) Uani 1 1 d . . . . .
H14 H 1.0013 0.4110 0.5088 0.075 Uiso 1 1 calc R U . . .
C56 C 1.1325(4) 0.4149(4) 0.5673(2) 0.0515(12) Uani 1 1 d . . . . .
H15 H 1.1735 0.4259 0.5407 0.062 Uiso 1 1 calc R U . . .
C57 C 1.1739(3) 0.4066(3) 0.6249(2) 0.0377(10) Uani 1 1 d . . . . .
H16 H 1.2441 0.4126 0.6382 0.045 Uiso 1 1 calc R U . . .
C58 C 1.1144(3) 0.3898(3) 0.66349(18) 0.0322(8) Uani 1 1 d . . . . .
H17 H 1.1427 0.3816 0.7026 0.039 Uiso 1 1 calc R U . . .
C59 C 0.9875(3) 0.4605(3) 0.75592(15) 0.0247(7) Uani 1 1 d . . . . .
C60 C 1.0961(3) 0.5320(3) 0.77581(17) 0.0329(9) Uani 1 1 d . . . . .
H18 H 1.1414 0.5344 0.7529 0.039 Uiso 1 1 calc R U . . .
C61 C 1.1383(3) 0.6001(3) 0.8291(2) 0.0441(11) Uani 1 1 d . . . . .
H19 H 1.2127 0.6488 0.8426 0.053 Uiso 1 1 calc R U . . .
C62 C 1.0734(3) 0.5979(3) 0.86274(19) 0.0425(10) Uani 1 1 d . . . . .
H20 H 1.1035 0.6438 0.8997 0.051 Uiso 1 1 calc R U . . .
C63 C 0.9642(4) 0.5286(3) 0.84257(18) 0.0389(10) Uani 1 1 d . . . . .
H21 H 0.9189 0.5276 0.8652 0.047 Uiso 1 1 calc R U . . .
C64 C 0.9217(3) 0.4609(3) 0.78920(17) 0.0312(8) Uani 1 1 d . . . . .
H22 H 0.8467 0.4141 0.7750 0.037 Uiso 1 1 calc R U . . .
C65 C 0.8685(3) 0.2439(3) 0.96632(15) 0.0258(8) Uani 1 1 d . . . . .
C66 C 0.9197(3) 0.2153(3) 1.01494(16) 0.0320(8) Uani 1 1 d . . . . .
H31 H 0.8798 0.1536 1.0277 0.038 Uiso 1 1 calc R U . . .
C67 C 1.0288(3) 0.2767(3) 1.04489(18) 0.0388(10) Uani 1 1 d . . . . .
H32 H 1.0636 0.2568 1.0779 0.047 Uiso 1 1 calc R U . . .
C68 C 1.0867(3) 0.3667(3) 1.02655(18) 0.0401(10) Uani 1 1 d . . . . .
H33 H 1.1611 0.4093 1.0473 0.048 Uiso 1 1 calc R U . . .
C69 C 1.0363(3) 0.3950(3) 0.97784(19) 0.0416(10) Uani 1 1 d . . . . .
H34 H 1.0764 0.4565 0.9649 0.050 Uiso 1 1 calc R U . . .
C70 C 0.9277(3) 0.3337(3) 0.94802(17) 0.0351(9) Uani 1 1 d . . . . .
H35 H 0.8934 0.3534 0.9147 0.042 Uiso 1 1 calc R U . . .
C71 C 0.6714(3) 0.0707(3) 0.96810(15) 0.0262(8) Uani 1 1 d . . . . .
C72 C 0.6179(3) -0.0360(3) 0.94828(17) 0.0312(8) Uani 1 1 d . . . . .
H36 H 0.6131 -0.0635 0.9101 0.037 Uiso 1 1 calc R U . . .
C73 C 0.5720(3) -0.1013(3) 0.98423(19) 0.0388(9) Uani 1 1 d . . . . .
H37 H 0.5363 -0.1738 0.9709 0.047 Uiso 1 1 calc R U . . .
C74 C 0.5778(3) -0.0619(3) 1.03895(19) 0.0399(10) Uani 1 1 d . . . . .
H38 H 0.5471 -0.1075 1.0637 0.048 Uiso 1 1 calc R U . . .
C75 C 0.6277(3) 0.0430(4) 1.05869(17) 0.0389(10) Uani 1 1 d . . . . .
H39 H 0.6301 0.0694 1.0965 0.047 Uiso 1 1 calc R U . . .
C76 C 0.6747(3) 0.1102(3) 1.02303(16) 0.0321(8) Uani 1 1 d . . . . .
H40 H 0.7088 0.1827 1.0363 0.038 Uiso 1 1 calc R U . . .
Cl3 Cl 0.49813(7) 0.06997(6) 0.82929(4) 0.02560(18) Uani 1 1 d . . . . .
Cl4 Cl 0.72433(8) 0.37814(8) 0.95658(5) 0.0441(3) Uani 1 1 d . . . . .
C77 C 0.4326(3) 0.3287(3) 0.89659(15) 0.0258(8) Uani 1 1 d . . . . .
C78 C 0.3468(3) 0.3483(3) 0.87192(18) 0.0387(10) Uani 1 1 d . . . . .
H41 H 0.3227 0.3450 0.8303 0.046 Uiso 1 1 calc R U . . .
C79 C 0.2965(3) 0.3725(4) 0.9078(2) 0.0480(11) Uani 1 1 d . . . . .
H42 H 0.2383 0.3862 0.8908 0.058 Uiso 1 1 calc R U . . .
C80 C 0.3311(4) 0.3765(4) 0.9681(2) 0.0529(12) Uani 1 1 d . . . . .
H43 H 0.2960 0.3920 0.9927 0.063 Uiso 1 1 calc R U . . .
C81 C 0.4162(4) 0.3584(4) 0.9927(2) 0.0567(13) Uani 1 1 d . . . . .
H44 H 0.4403 0.3621 1.0343 0.068 Uiso 1 1 calc R U . . .
C82 C 0.4676(4) 0.3344(3) 0.95704(17) 0.0384(9) Uani 1 1 d . . . . .
H45 H 0.5267 0.3221 0.9744 0.046 Uiso 1 1 calc R U . . .
C83 C 0.5855(3) 0.4298(3) 0.83450(14) 0.0228(7) Uani 1 1 d . . . . .
C84 C 0.5952(3) 0.5188(3) 0.86215(16) 0.0303(8) Uani 1 1 d . . . . .
H46 H 0.5540 0.5152 0.8879 0.036 Uiso 1 1 calc R U . . .
C85 C 0.6647(3) 0.6141(3) 0.85288(17) 0.0355(9) Uani 1 1 d . . . . .
H47 H 0.6723 0.6752 0.8733 0.043 Uiso 1 1 calc R U . . .
C86 C 0.7226(3) 0.6208(3) 0.81438(17) 0.0350(9) Uani 1 1 d . . . . .
H48 H 0.7678 0.6861 0.8070 0.042 Uiso 1 1 calc R U . . .
C87 C 0.7145(3) 0.5320(3) 0.78667(17) 0.0327(9) Uani 1 1 d . . . . .
H49 H 0.7545 0.5359 0.7602 0.039 Uiso 1 1 calc R U . . .
C88 C 0.6478(3) 0.4371(3) 0.79743(16) 0.0305(8) Uani 1 1 d . . . . .
H50 H 0.6444 0.3763 0.7794 0.037 Uiso 1 1 calc R U . . .
C89 C 0.5726(3) 0.2287(3) 0.50733(15) 0.0237(7) Uani 1 1 d . . . . .
C90 C 0.6372(3) 0.3119(3) 0.48482(16) 0.0294(8) Uani 1 1 d . . . . .
H62 H 0.6738 0.3797 0.5075 0.035 Uiso 1 1 calc R U . . .
C91 C 0.6475(3) 0.2954(3) 0.43002(18) 0.0368(9) Uani 1 1 d . . . . .
H63 H 0.6913 0.3517 0.4148 0.044 Uiso 1 1 calc R U . . .
C92 C 0.5941(3) 0.1969(3) 0.39712(18) 0.0401(10) Uani 1 1 d . . . . .
H64 H 0.5995 0.1859 0.3587 0.048 Uiso 1 1 calc R U . . .
C93 C 0.5329(3) 0.1140(3) 0.41962(17) 0.0325(9) Uani 1 1 d . . . . .
H65 H 0.4987 0.0462 0.3972 0.039 Uiso 1 1 calc R U . . .
C94 C 0.5211(3) 0.1291(3) 0.47429(16) 0.0278(8) Uani 1 1 d . . . . .
H66 H 0.4783 0.0721 0.4894 0.033 Uiso 1 1 calc R U . . .
C95 C 0.5222(3) 0.3507(3) 0.58047(15) 0.0232(7) Uani 1 1 d . . . . .
C96 C 0.4522(3) 0.3534(3) 0.52884(16) 0.0289(8) Uani 1 1 d . . . . .
H67 H 0.4359 0.3111 0.4925 0.035 Uiso 1 1 calc R U . . .
C97 C 0.4061(3) 0.4182(3) 0.53056(19) 0.0355(9) Uani 1 1 d . . . . .
H68 H 0.3579 0.4201 0.4955 0.043 Uiso 1 1 calc R U . . .
C98 C 0.4308(3) 0.4798(3) 0.5835(2) 0.0380(10) Uani 1 1 d . . . . .
H69 H 0.3999 0.5244 0.5846 0.046 Uiso 1 1 calc R U . . .
C99 C 0.4996(3) 0.4770(3) 0.63465(19) 0.0354(9) Uani 1 1 d . . . . .
H70 H 0.5161 0.5195 0.6709 0.042 Uiso 1 1 calc R U . . .
C100 C 0.5447(3) 0.4122(3) 0.63323(17) 0.0292(8) Uani 1 1 d . . . . .
H71 H 0.5915 0.4098 0.6687 0.035 Uiso 1 1 calc R U . . .
C101 C 1.4768(4) 0.7094(4) 0.7863(2) 0.0586(13) Uani 1 1 d . . . . .
H72 H 1.5492 0.7146 0.7906 0.070 Uiso 1 1 calc R U . . .
Cl5 Cl 1.43493(14) 0.65777(14) 0.84665(7) 0.0840(5) Uani 1 1 d . . . . .
Cl6 Cl 1.48865(11) 0.83221(10) 0.78700(6) 0.0646(3) Uani 1 1 d . . . . .
Cl7 Cl 1.38591(14) 0.62573(12) 0.72004(7) 0.0839(5) Uani 1 1 d . . . . .
O1 O 0.8279(6) -0.1392(7) 0.9882(4) 0.079(2) Uani 0.5 1 d D U P A -1
H74 H 0.8153 -0.1717 0.9548 0.119 Uiso 0.5 1 calc R U P A -1
C102 C 0.9373(8) -0.0577(11) 1.0081(8) 0.121(4) Uani 0.5 1 d D U P A -1

loop_
_atom_site_aniso_label
_atom_site_aniso_U_11
_atom_site_aniso_U_22
_atom_site_aniso_U_33
_atom_site_aniso_U_23
_atom_site_aniso_U_13
_atom_site_aniso_U_12
Pd1 0.01774(14) 0.01694(13) 0.02475(14) 0.00511(10) 0.00862(11) 0.00622(11)
P1 0.0189(4) 0.0187(4) 0.0259(5) 0.0050(3) 0.0091(4) 0.0074(4)
C1 0.0152(16) 0.0207(17) 0.0268(18) 0.0061(14) 0.0081(14) 0.0061(14)
C2 0.0187(17) 0.0234(17) 0.0246(18) 0.0058(14) 0.0108(14) 0.0071(15)
C3 0.0208(17) 0.0217(17) 0.0315(19) 0.0047(15) 0.0128(15) 0.0089(15)
C4 0.0162(17) 0.0259(18) 0.034(2) 0.0086(15) 0.0099(15) 0.0090(15)
C5 0.0243(18) 0.0273(19) 0.0246(18) 0.0045(15) 0.0074(15) 0.0098(16)
C6 0.0197(17) 0.0227(17) 0.0284(19) 0.0011(14) 0.0076(14) 0.0069(15)
C7 0.0286(19) 0.0310(19) 0.031(2) 0.0109(16) 0.0159(16) 0.0167(17)
C8 0.032(2) 0.034(2) 0.044(2) 0.0109(18) 0.0105(18) 0.0173(18)
C9 0.039(2) 0.053(3) 0.044(2) 0.019(2) 0.011(2) 0.027(2)
C10 0.049(3) 0.056(3) 0.054(3) 0.030(2) 0.028(2) 0.039(2)
C11 0.054(3) 0.039(2) 0.041(2) 0.0220(19) 0.033(2) 0.030(2)
C12 0.072(3) 0.039(2) 0.053(3) 0.026(2) 0.042(3) 0.037(2)
C13 0.074(3) 0.028(2) 0.054(3) 0.014(2) 0.046(3) 0.026(2)
C14 0.053(3) 0.026(2) 0.038(2) 0.0089(17) 0.034(2) 0.0123(19)
C15 0.053(3) 0.031(2) 0.042(2) -0.0073(19) 0.028(2) 0.004(2)
C16 0.041(3) 0.049(3) 0.035(2) -0.013(2) 0.015(2) 0.001(2)
C17 0.034(2) 0.042(2) 0.031(2) -0.0029(18) 0.0126(18) 0.0094(19)
C18 0.0284(19) 0.0268(19) 0.0257(19) 0.0052(15) 0.0146(16) 0.0070(16)
C19 0.043(2) 0.0224(18) 0.0252(19) 0.0098(15) 0.0226(17) 0.0117(17)
C20 0.036(2) 0.0269(19) 0.032(2) 0.0119(15) 0.0217(17) 0.0183(17)
C21 0.0213(18) 0.0269(18) 0.0241(18) 0.0016(15) 0.0106(14) 0.0062(15)
C22 0.0279(19) 0.0276(19) 0.0262(19) 0.0061(15) 0.0106(15) 0.0138(16)
C23 0.0273(19) 0.0331(19) 0.0192(17) 0.0060(15) 0.0078(15) 0.0153(16)
C24 0.0221(18) 0.0246(18) 0.0231(18) 0.0035(14) 0.0104(14) 0.0078(15)
C25 0.0227(18) 0.0288(19) 0.0249(18) 0.0086(15) 0.0102(15) 0.0105(16)
C26 0.0205(18) 0.035(2) 0.0193(17) 0.0073(15) 0.0081(14) 0.0087(16)
P2 0.0223(4) 0.0256(5) 0.0180(4) 0.0045(4) 0.0067(4) 0.0108(4)
Pd2 0.02089(14) 0.02320(14) 0.01806(13) 0.00250(10) 0.00518(10) 0.00961(11)
P3 0.0203(4) 0.0223(4) 0.0190(4) 0.0025(3) 0.0070(3) 0.0091(4)
C27 0.0185(17) 0.0270(18) 0.0213(17) 0.0016(14) 0.0065(14) 0.0120(15)
C28 0.0241(18) 0.0281(18) 0.0191(17) 0.0060(14) 0.0107(14) 0.0125(16)
C29 0.0183(17) 0.0268(18) 0.0250(18) 0.0042(14) 0.0090(14) 0.0096(15)
C30 0.0217(17) 0.0263(18) 0.0207(17) 0.0034(14) 0.0090(14) 0.0127(15)
C31 0.0283(19) 0.0273(18) 0.0191(17) 0.0070(14) 0.0100(14) 0.0150(16)
C32 0.0233(18) 0.0224(17) 0.0250(18) 0.0048(14) 0.0103(15) 0.0107(15)
C33 0.0219(18) 0.0328(19) 0.0211(17) 0.0059(15) 0.0112(14) 0.0138(16)
C34 0.030(2) 0.033(2) 0.0227(18) 0.0018(15) 0.0086(15) 0.0157(17)
C35 0.032(2) 0.053(3) 0.0256(19) 0.0071(18) 0.0068(16) 0.028(2)
C36 0.0201(18) 0.046(2) 0.0255(19) 0.0044(17) 0.0036(15) 0.0123(18)
C37 0.0200(18) 0.037(2) 0.0219(18) 0.0045(15) 0.0085(15) 0.0076(16)
C38 0.0214(19) 0.043(2) 0.029(2) 0.0044(18) 0.0081(16) 0.0020(18)
C39 0.031(2) 0.027(2) 0.037(2) 0.0040(17) 0.0151(18) -0.0012(17)
C40 0.027(2) 0.031(2) 0.032(2) 0.0069(16) 0.0169(16) 0.0066(17)
C41 0.037(2) 0.025(2) 0.055(3) 0.0163(18) 0.026(2) 0.0093(18)
C42 0.041(2) 0.041(2) 0.059(3) 0.031(2) 0.030(2) 0.023(2)
C43 0.0249(19) 0.038(2) 0.041(2) 0.0173(18) 0.0168(17) 0.0147(18)
C44 0.0249(18) 0.0266(18) 0.0235(18) 0.0083(14) 0.0135(15) 0.0116(16)
C45 0.0212(18) 0.0274(18) 0.0228(18) 0.0052(14) 0.0114(14) 0.0065(15)
C46 0.0216(18) 0.0337(19) 0.0164(16) 0.0060(14) 0.0113(14) 0.0092(16)
C47 0.0212(17) 0.0241(17) 0.0235(17) 0.0075(14) 0.0129(14) 0.0118(15)
C48 0.0173(17) 0.0270(18) 0.0222(17) 0.0034(14) 0.0060(14) 0.0090(15)
C49 0.0219(18) 0.0264(18) 0.0219(17) 0.0085(14) 0.0081(14) 0.0116(15)
C50 0.0208(17) 0.0188(16) 0.0257(18) 0.0061(14) 0.0129(14) 0.0091(14)
C51 0.0195(17) 0.0247(17) 0.0210(17) 0.0027(14) 0.0067(14) 0.0090(15)
C52 0.0267(19) 0.0295(18) 0.0213(17) 0.0096(14) 0.0119(15) 0.0161(16)
P4 0.0192(4) 0.0196(4) 0.0226(4) 0.0065(3) 0.0092(4) 0.0074(4)
Cl1 0.0264(5) 0.0188(4) 0.0491(6) 0.0073(4) 0.0110(4) 0.0079(4)
Cl2 0.0247(4) 0.0187(4) 0.0349(5) 0.0054(3) 0.0087(4) 0.0083(4)
C53 0.0251(19) 0.0222(18) 0.033(2) 0.0064(15) 0.0145(16) 0.0082(15)
C54 0.047(3) 0.070(3) 0.038(2) 0.022(2) 0.022(2) 0.035(2)
C55 0.071(4) 0.095(4) 0.044(3) 0.031(3) 0.035(3) 0.046(3)
C56 0.053(3) 0.057(3) 0.056(3) 0.019(2) 0.041(2) 0.023(2)
C57 0.032(2) 0.027(2) 0.056(3) 0.0046(18) 0.024(2) 0.0097(17)
C58 0.028(2) 0.0273(19) 0.039(2) 0.0060(16) 0.0155(17) 0.0085(17)
C59 0.0271(19) 0.0200(17) 0.0281(19) 0.0050(14) 0.0078(15) 0.0125(15)
C60 0.029(2) 0.0256(19) 0.039(2) 0.0008(16) 0.0091(17) 0.0102(17)
C61 0.029(2) 0.034(2) 0.052(3) -0.0079(19) 0.0004(19) 0.0079(19)
C62 0.048(3) 0.035(2) 0.034(2) -0.0074(18) -0.0028(19) 0.021(2)
C63 0.055(3) 0.036(2) 0.036(2) 0.0058(18) 0.016(2) 0.029(2)
C64 0.031(2) 0.0260(19) 0.034(2) 0.0030(16) 0.0091(17) 0.0127(17)
C65 0.0239(18) 0.0302(19) 0.0238(18) 0.0018(15) 0.0092(15) 0.0127(16)
C66 0.031(2) 0.038(2) 0.0261(19) 0.0073(16) 0.0077(16) 0.0159(18)
C67 0.030(2) 0.049(2) 0.030(2) 0.0040(18) 0.0010(17) 0.017(2)
C68 0.023(2) 0.045(2) 0.038(2) -0.0049(19) 0.0013(17) 0.0109(19)
C69 0.033(2) 0.034(2) 0.049(3) 0.0057(19) 0.014(2) 0.0081(19)
C70 0.028(2) 0.036(2) 0.034(2) 0.0050(17) 0.0046(17) 0.0124(18)
C71 0.0230(18) 0.036(2) 0.0211(18) 0.0085(15) 0.0078(14) 0.0149(16)
C72 0.029(2) 0.036(2) 0.0275(19) 0.0091(16) 0.0099(16) 0.0137(17)
C73 0.035(2) 0.039(2) 0.044(2) 0.0163(19) 0.0170(19) 0.0157(19)
C74 0.035(2) 0.052(3) 0.043(2) 0.028(2) 0.0228(19) 0.022(2)
C75 0.038(2) 0.066(3) 0.025(2) 0.0175(19) 0.0175(17) 0.031(2)
C76 0.028(2) 0.045(2) 0.028(2) 0.0097(17) 0.0116(16) 0.0192(18)
Cl3 0.0248(4) 0.0256(4) 0.0221(4) 0.0019(3) 0.0047(3) 0.0100(4)
Cl4 0.0365(5) 0.0328(5) 0.0462(6) -0.0123(4) -0.0088(4) 0.0157(5)
C77 0.0262(19) 0.0209(17) 0.0271(19) 0.0015(14) 0.0142(15) 0.0056(15)
C78 0.032(2) 0.050(2) 0.035(2) -0.0025(19) 0.0108(18) 0.020(2)
C79 0.034(2) 0.059(3) 0.051(3) -0.007(2) 0.014(2) 0.023(2)
C80 0.057(3) 0.060(3) 0.055(3) 0.006(2) 0.036(2) 0.029(3)
C81 0.086(4) 0.078(4) 0.033(2) 0.018(2) 0.034(3) 0.052(3)
C82 0.054(3) 0.045(2) 0.030(2) 0.0126(18) 0.0219(19) 0.030(2)
C83 0.0193(17) 0.0255(18) 0.0202(17) 0.0046(14) 0.0043(14) 0.0088(15)
C84 0.034(2) 0.031(2) 0.029(2) 0.0061(16) 0.0136(16) 0.0158(17)
C85 0.044(2) 0.028(2) 0.034(2) 0.0041(16) 0.0150(18) 0.0159(19)
C86 0.033(2) 0.031(2) 0.034(2) 0.0106(17) 0.0116(17) 0.0075(18)
C87 0.029(2) 0.037(2) 0.031(2) 0.0102(17) 0.0153(17) 0.0119(18)
C88 0.030(2) 0.030(2) 0.033(2) 0.0050(16) 0.0151(17) 0.0136(17)
C89 0.0222(18) 0.0271(18) 0.0281(18) 0.0085(15) 0.0118(15) 0.0145(15)
C90 0.031(2) 0.0249(19) 0.032(2) 0.0065(15) 0.0162(16) 0.0094(16)
C91 0.042(2) 0.036(2) 0.043(2) 0.0190(19) 0.030(2) 0.0172(19)
C92 0.051(3) 0.048(3) 0.034(2) 0.0091(19) 0.025(2) 0.027(2)
C93 0.038(2) 0.029(2) 0.034(2) 0.0009(16) 0.0178(18) 0.0156(18)
C94 0.0257(19) 0.0259(18) 0.033(2) 0.0065(15) 0.0135(16) 0.0106(16)
C95 0.0200(17) 0.0223(17) 0.0299(19) 0.0090(15) 0.0131(15) 0.0089(15)
C96 0.031(2) 0.0296(19) 0.030(2) 0.0109(16) 0.0139(16) 0.0151(17)
C97 0.030(2) 0.036(2) 0.046(2) 0.0185(19) 0.0160(18) 0.0164(18)
C98 0.035(2) 0.030(2) 0.066(3) 0.020(2) 0.031(2) 0.0213(19)
C99 0.035(2) 0.031(2) 0.045(2) 0.0051(18) 0.0224(19) 0.0154(18)
C100 0.0276(19) 0.0294(19) 0.033(2) 0.0084(16) 0.0137(16) 0.0124(17)
C101 0.053(3) 0.075(4) 0.050(3) 0.008(3) 0.011(2) 0.036(3)
Cl5 0.0991(12) 0.1168(13) 0.0764(10) 0.0482(9) 0.0447(9) 0.0730(11)
Cl6 0.0651(8) 0.0569(7) 0.0537(7) 0.0025(6) -0.0013(6) 0.0250(7)
Cl7 0.0955(11) 0.0727(10) 0.0646(9) -0.0124(7) -0.0004(8) 0.0399(9)
O1 0.074(4) 0.093(5) 0.084(5) 0.025(4) 0.028(4) 0.047(4)
C102 0.102(6) 0.155(7) 0.117(7) 0.044(6) 0.036(6) 0.066(6)

loop_
_atom_type_symbol
_atom_type_description
_atom_type_scat_dispersion_real
_atom_type_scat_dispersion_imag
_atom_type_scat_source
Pd Pd -0.9988 1.0072 'International Tables Vol C Tables 4.2.6.8 and 6.1.1.4'
Cl Cl 0.1484 0.1585 'International Tables Vol C Tables 4.2.6.8 and 6.1.1.4'
P P 0.1023 0.0942 'International Tables Vol C Tables 4.2.6.8 and 6.1.1.4'
C C 0.0033 0.0016 'International Tables Vol C Tables 4.2.6.8 and 6.1.1.4'
H H 0.0000 0.0000 'International Tables Vol C Tables 4.2.6.8 and 6.1.1.4'
O O 0.0106 0.0060 'International Tables Vol C Tables 4.2.6.8 and 6.1.1.4'

loop_
_geom_angle_atom_site_label_1
_geom_angle_atom_site_label_2
_geom_angle_atom_site_label_3
_geom_angle
Cl1 Pd1 Cl2 170.76(4)
Cl1 Pd1 P4 91.99(3)
Cl2 Pd1 P4 86.21(3)
Cl1 Pd1 P1 88.96(3)
Cl2 Pd1 P1 92.39(3)
P4 Pd1 P1 176.93(3)
C1 P1 C59 101.34(16)
C1 P1 C53 103.01(16)
C59 P1 C53 109.43(16)
C1 P1 Pd1 117.59(11)
C59 P1 Pd1 113.59(11)
C53 P1 Pd1 110.96(12)
C6 C1 C2 118.9(3)
C6 C1 P1 122.5(3)
C2 C1 P1 118.6(3)
C3 C2 C1 120.4(3)
C2 C3 C4 120.9(3)
C3 C4 C5 118.3(3)
C3 C4 C7 120.5(3)
C5 C4 C7 120.9(3)
C6 C5 C4 120.6(3)
C5 C6 C1 120.8(3)
C8 C7 C20 119.4(3)
C8 C7 C4 117.0(3)
C20 C7 C4 123.0(3)
C9 C8 C7 122.4(4)
C10 C9 C8 118.4(4)
C9 C10 C11 121.6(4)
C10 C11 C20 119.7(4)
C10 C11 C12 120.4(4)
C20 C11 C12 119.8(4)
C13 C12 C11 120.9(4)
C12 C13 C14 121.4(4)
C15 C14 C19 120.7(4)
C15 C14 C13 120.2(4)
C19 C14 C13 118.9(4)
C16 C15 C14 120.7(4)
C15 C16 C17 119.6(4)
C18 C17 C16 121.5(4)
C17 C18 C19 119.4(3)
C17 C18 C21 115.5(3)
C19 C18 C21 124.4(3)
C14 C19 C18 117.0(4)
C14 C19 C20 117.8(3)
C18 C19 C20 125.1(3)
C11 C20 C7 116.9(3)
C11 C20 C19 117.9(3)
C7 C20 C19 125.2(3)
C26 C21 C22 118.6(3)
C26 C21 C18 121.6(3)
C22 C21 C18 119.5(3)
C23 C22 C21 120.4(3)
C22 C23 C24 120.8(3)
C25 C24 C23 119.1(3)
C25 C24 P2 121.6(3)
C23 C24 P2 119.3(3)
C24 C25 C26 120.1(3)
C21 C26 C25 121.0(3)
C71 P2 C24 106.47(16)
C71 P2 C65 105.06(16)
C24 P2 C65 101.13(16)
C71 P2 Pd2 107.13(11)
C24 P2 Pd2 116.25(12)
C65 P2 Pd2 119.66(12)
Cl4 Pd2 Cl3 171.38(4)
Cl4 Pd2 P2 92.10(3)
Cl3 Pd2 P2 85.40(3)
Cl4 Pd2 P3 88.31(3)
Cl3 Pd2 P3 94.52(3)
P2 Pd2 P3 177.66(3)
C27 P3 C77 102.18(16)
C27 P3 C83 106.06(15)
C77 P3 C83 104.26(16)
C27 P3 Pd2 116.81(11)
C77 P3 Pd2 118.16(12)
C83 P3 Pd2 108.12(11)
C32 C27 C28 118.6(3)
C32 C27 P3 124.2(3)
C28 C27 P3 117.2(3)
C29 C28 C27 121.0(3)
C28 C29 C30 120.9(3)
C31 C30 C29 117.7(3)
C31 C30 C33 121.3(3)
C29 C30 C33 120.7(3)
C32 C31 C30 121.7(3)
C31 C32 C27 120.1(3)
C34 C33 C46 119.3(3)
C34 C33 C30 115.2(3)
C46 C33 C30 124.8(3)
C33 C34 C35 121.4(4)
C36 C35 C34 119.4(4)
C35 C36 C37 121.3(3)
C36 C37 C46 120.5(3)
C36 C37 C38 119.7(3)
C46 C37 C38 119.7(3)
C39 C38 C37 121.3(3)
C38 C39 C40 121.1(3)
C41 C40 C45 120.3(3)
C41 C40 C39 120.5(3)
C45 C40 C39 119.2(3)
C42 C41 C40 120.5(3)
C41 C42 C43 119.2(4)
C44 C43 C42 122.1(4)
C43 C44 C45 118.9(3)
C43 C44 C47 117.1(3)
C45 C44 C47 123.2(3)
C40 C45 C44 116.6(3)
C40 C45 C46 118.3(3)
C44 C45 C46 125.1(3)
C37 C46 C33 117.2(3)
C37 C46 C45 117.8(3)
C33 C46 C45 124.9(3)
C52 C47 C48 118.2(3)
C52 C47 C44 121.8(3)
C48 C47 C44 119.6(3)
C49 C48 C47 121.3(3)
C48 C49 C50 120.2(3)
C49 C50 C51 118.8(3)
C49 C50 P4 122.1(3)
C51 C50 P4 118.8(2)
C52 C51 C50 120.5(3)
C47 C52 C51 121.0(3)
C89 P4 C50 110.71(16)
C89 P4 C95 104.92(16)
C50 P4 C95 100.70(15)
C89 P4 Pd1 104.62(11)
C50 P4 Pd1 115.73(11)
C95 P4 Pd1 119.71(11)
C54 C53 C58 118.8(3)
C54 C53 P1 119.4(3)
C58 C53 P1 121.5(3)
C53 C54 C55 120.1(4)
C56 C55 C54 120.6(4)
C55 C56 C57 119.2(4)
C58 C57 C56 120.6(4)
C57 C58 C53 120.5(4)
C60 C59 C64 119.0(3)
C60 C59 P1 123.5(3)
C64 C59 P1 116.9(3)
C61 C60 C59 119.9(4)
C62 C61 C60 120.8(4)
C61 C62 C63 119.9(4)
C64 C63 C62 119.5(4)
C63 C64 C59 120.9(4)
C70 C65 C66 119.2(3)
C70 C65 P2 118.8(3)
C66 C65 P2 121.7(3)
C67 C66 C65 120.3(4)
C68 C67 C66 119.9(4)
C67 C68 C69 120.1(4)
C70 C69 C68 120.0(4)
C69 C70 C65 120.6(4)
C76 C71 C72 119.6(3)
C76 C71 P2 118.7(3)
C72 C71 P2 121.6(3)
C73 C72 C71 119.9(4)
C74 C73 C72 120.2(4)
C73 C74 C75 120.8(4)
C74 C75 C76 119.9(4)
C71 C76 C75 119.5(4)
C82 C77 C78 119.4(3)
C82 C77 P3 120.6(3)
C78 C77 P3 119.9(3)
C79 C78 C77 120.3(4)
C80 C79 C78 119.8(4)
C81 C80 C79 120.1(4)
C80 C81 C82 120.6(4)
C77 C82 C81 119.8(4)
C84 C83 C88 118.7(3)
C84 C83 P3 122.1(3)
C88 C83 P3 119.0(3)
C83 C84 C85 120.5(3)
C86 C85 C84 120.6(4)
C85 C86 C87 119.5(4)
C86 C87 C88 119.9(3)
C87 C88 C83 120.8(3)
C94 C89 C90 119.6(3)
C94 C89 P4 123.9(3)
C90 C89 P4 116.1(3)
C91 C90 C89 120.0(3)
C90 C91 C92 119.9(3)
C91 C92 C93 120.6(4)
C94 C93 C92 120.4(3)
C93 C94 C89 119.5(3)
C100 C95 C96 119.4(3)
C100 C95 P4 118.5(3)
C96 C95 P4 121.7(3)
C95 C96 C97 119.8(4)
C98 C97 C96 119.7(4)
C99 C98 C97 120.6(4)
C98 C99 C100 119.8(4)
C99 C100 C95 120.6(4)
Cl6 C101 Cl7 111.8(3)
Cl6 C101 Cl5 110.6(3)
Cl7 C101 Cl5 109.3(3)

loop_
_geom_bond_atom_site_label_1
_geom_bond_atom_site_label_2
_geom_bond_distance
Pd1 Cl1 2.2904(9)
Pd1 Cl2 2.2906(8)
Pd1 P4 2.3204(9)
Pd1 P1 2.3341(9)
P1 C1 1.821(3)
P1 C59 1.822(3)
P1 C53 1.826(4)
C1 C6 1.391(5)
C1 C2 1.397(5)
C2 C3 1.380(5)
C3 C4 1.399(5)
C4 C5 1.401(5)
C4 C7 1.490(5)
C5 C6 1.379(5)
C7 C8 1.384(5)
C7 C20 1.429(5)
C8 C9 1.384(6)
C9 C10 1.365(6)
C10 C11 1.411(6)
C11 C20 1.419(5)
C11 C12 1.419(6)
C12 C13 1.329(7)
C13 C14 1.441(6)
C14 C15 1.405(6)
C14 C19 1.420(5)
C15 C16 1.353(7)
C16 C17 1.398(6)
C17 C18 1.390(5)
C18 C19 1.426(5)
C18 C21 1.486(5)
C19 C20 1.457(5)
C21 C26 1.388(5)
C21 C22 1.402(5)
C22 C23 1.379(5)
C23 C24 1.395(5)
C24 C25 1.387(5)
C24 P2 1.818(3)
C25 C26 1.390(5)
P2 C71 1.814(4)
P2 C65 1.823(4)
P2 Pd2 2.3216(9)
Pd2 Cl4 2.2887(10)
Pd2 Cl3 2.2978(9)
Pd2 P3 2.3511(9)
P3 C27 1.822(3)
P3 C77 1.825(3)
P3 C83 1.829(3)
C27 C32 1.395(5)
C27 C28 1.405(5)
C28 C29 1.374(5)
C29 C30 1.403(5)
C30 C31 1.400(5)
C30 C33 1.489(5)
C31 C32 1.381(5)
C33 C34 1.392(5)
C33 C46 1.431(5)
C34 C35 1.399(5)
C35 C36 1.356(6)
C36 C37 1.395(5)
C37 C46 1.422(5)
C37 C38 1.433(5)
C38 C39 1.336(6)
C39 C40 1.435(5)
C40 C41 1.411(6)
C40 C45 1.422(5)
C41 C42 1.362(6)
C42 C43 1.394(5)
C43 C44 1.379(5)
C44 C45 1.432(5)
C44 C47 1.488(5)
C45 C46 1.463(5)
C47 C52 1.383(5)
C47 C48 1.399(5)
C48 C49 1.383(5)
C49 C50 1.393(5)
C50 C51 1.394(5)
C50 P4 1.812(3)
C51 C52 1.392(5)
P4 C89 1.808(4)
P4 C95 1.834(3)
C53 C54 1.383(5)
C53 C58 1.394(5)
C54 C55 1.392(6)
C55 C56 1.378(7)
C56 C57 1.380(6)
C57 C58 1.377(5)
C59 C60 1.387(5)
C59 C64 1.394(5)
C60 C61 1.385(6)
C61 C62 1.380(6)
C62 C63 1.386(6)
C63 C64 1.384(5)
C65 C70 1.384(5)
C65 C66 1.392(5)
C66 C67 1.390(5)
C67 C68 1.381(6)
C68 C69 1.386(6)
C69 C70 1.384(6)
C71 C76 1.386(5)
C71 C72 1.397(5)
C72 C73 1.378(5)
C73 C74 1.366(6)
C74 C75 1.377(6)
C75 C76 1.394(5)
C77 C82 1.378(5)
C77 C78 1.393(5)
C78 C79 1.385(6)
C79 C80 1.380(7)
C80 C81 1.371(7)
C81 C82 1.393(6)
C83 C84 1.371(5)
C83 C88 1.396(5)
C84 C85 1.387(5)
C85 C86 1.377(5)
C86 C87 1.379(5)
C87 C88 1.384(5)
C89 C94 1.394(5)
C89 C90 1.404(5)
C90 C91 1.372(5)
C91 C92 1.378(6)
C92 C93 1.383(5)
C93 C94 1.375(5)
C95 C100 1.386(5)
C95 C96 1.390(5)
C96 C97 1.394(5)
C97 C98 1.381(6)
C98 C99 1.374(6)
C99 C100 1.380(5)
C101 Cl6 1.736(5)
C101 Cl7 1.745(5)
C101 Cl5 1.774(5)
O1 C102 1.436(2)

loop_
_geom_torsion_atom_site_label_1
_geom_torsion_atom_site_label_2
_geom_torsion_atom_site_label_3
_geom_torsion_atom_site_label_4
_geom_torsion
C59 P1 C1 C6 17.3(3)
C53 P1 C1 C6 130.5(3)
Pd1 P1 C1 C6 -107.1(3)
C59 P1 C1 C2 -163.1(3)
C53 P1 C1 C2 -49.8(3)
Pd1 P1 C1 C2 72.5(3)
C6 C1 C2 C3 -0.1(5)
P1 C1 C2 C3 -179.8(2)
C1 C2 C3 C4 1.0(5)
C2 C3 C4 C5 -1.0(5)
C2 C3 C4 C7 -175.6(3)
C3 C4 C5 C6 0.2(5)
C7 C4 C5 C6 174.8(3)
C4 C5 C6 C1 0.6(5)
C2 C1 C6 C5 -0.6(5)
P1 C1 C6 C5 179.0(3)
C3 C4 C7 C8 130.1(4)
C5 C4 C7 C8 -44.4(5)
C3 C4 C7 C20 -40.8(5)
C5 C4 C7 C20 144.7(3)
C20 C7 C8 C9 3.8(6)
C4 C7 C8 C9 -167.5(4)
C7 C8 C9 C10 6.2(6)
C8 C9 C10 C11 -6.8(6)
C9 C10 C11 C20 -2.7(6)
C9 C10 C11 C12 173.6(4)
C10 C11 C12 C13 -175.0(4)
C20 C11 C12 C13 1.2(6)
C11 C12 C13 C14 -10.0(6)
C12 C13 C14 C15 -172.2(4)
C12 C13 C14 C19 3.0(6)
C19 C14 C15 C16 -2.9(6)
C13 C14 C15 C16 172.2(4)
C14 C15 C16 C17 -4.8(6)
C15 C16 C17 C18 4.2(6)
C16 C17 C18 C19 4.2(6)
C16 C17 C18 C21 -166.8(4)
C15 C14 C19 C18 10.9(5)
C13 C14 C19 C18 -164.2(3)
C15 C14 C19 C20 -172.6(3)
C13 C14 C19 C20 12.3(5)
C17 C18 C19 C14 -11.4(5)
C21 C18 C19 C14 158.7(3)
C17 C18 C19 C20 172.3(3)
C21 C18 C19 C20 -17.6(5)
C10 C11 C20 C7 12.3(5)
C12 C11 C20 C7 -163.9(3)
C10 C11 C20 C19 -169.7(3)
C12 C11 C20 C19 14.0(5)
C8 C7 C20 C11 -12.8(5)
C4 C7 C20 C11 157.9(3)
C8 C7 C20 C19 169.4(3)
C4 C7 C20 C19 -19.9(5)
C14 C19 C20 C11 -20.4(5)
C18 C19 C20 C11 155.8(3)
C14 C19 C20 C7 157.3(3)
C18 C19 C20 C7 -26.4(5)
C17 C18 C21 C26 -44.7(5)
C19 C18 C21 C26 144.9(3)
C17 C18 C21 C22 129.1(4)
C19 C18 C21 C22 -41.3(5)
C26 C21 C22 C23 1.1(5)
C18 C21 C22 C23 -172.9(3)
C21 C22 C23 C24 1.6(5)
C22 C23 C24 C25 -2.9(5)
C22 C23 C24 P2 177.9(3)
C23 C24 C25 C26 1.4(5)
P2 C24 C25 C26 -179.4(3)
C22 C21 C26 C25 -2.6(5)
C18 C21 C26 C25 171.2(3)
C24 C25 C26 C21 1.4(5)
C25 C24 P2 C71 136.5(3)
C23 C24 P2 C71 -44.3(3)
C25 C24 P2 C65 -114.0(3)
C23 C24 P2 C65 65.2(3)
C25 C24 P2 Pd2 17.3(3)
C23 C24 P2 Pd2 -163.5(2)
C77 P3 C27 C32 115.1(3)
C83 P3 C27 C32 6.2(3)
Pd2 P3 C27 C32 -114.3(3)
C77 P3 C27 C28 -63.1(3)
C83 P3 C27 C28 -172.1(3)
Pd2 P3 C27 C28 67.4(3)
C32 C27 C28 C29 0.5(5)
P3 C27 C28 C29 178.8(3)
C27 C28 C29 C30 0.7(5)
C28 C29 C30 C31 -1.1(5)
C28 C29 C30 C33 -175.2(3)
C29 C30 C31 C32 0.4(5)
C33 C30 C31 C32 174.4(3)
C30 C31 C32 C27 0.8(5)
C28 C27 C32 C31 -1.2(5)
P3 C27 C32 C31 -179.4(2)
C31 C30 C33 C34 -47.2(4)
C29 C30 C33 C34 126.6(3)
C31 C30 C33 C46 142.1(3)
C29 C30 C33 C46 -44.0(5)
C46 C33 C34 C35 4.1(5)
C30 C33 C34 C35 -167.1(3)
C33 C34 C35 C36 3.3(5)
C34 C35 C36 C37 -4.4(6)
C35 C36 C37 C46 -2.0(5)
C35 C36 C37 C38 175.4(4)
C36 C37 C38 C39 -172.3(4)
C46 C37 C38 C39 5.1(6)
C37 C38 C39 C40 -8.3(6)
C38 C39 C40 C41 179.7(4)
C38 C39 C40 C45 -2.2(6)
C45 C40 C41 C42 -1.4(6)
C39 C40 C41 C42 176.7(4)
C40 C41 C42 C43 -8.0(6)
C41 C42 C43 C44 4.4(6)
C42 C43 C44 C45 8.6(6)
C42 C43 C44 C47 -161.9(4)
C41 C40 C45 C44 14.0(5)
C39 C40 C45 C44 -164.2(3)
C41 C40 C45 C46 -166.6(3)
C39 C40 C45 C46 15.2(5)
C43 C44 C45 C40 -17.4(5)
C47 C44 C45 C40 152.5(3)
C43 C44 C45 C46 163.3(3)
C47 C44 C45 C46 -26.8(5)
C36 C37 C46 C33 9.2(5)
C38 C37 C46 C33 -168.2(3)
C36 C37 C46 C45 -174.5(3)
C38 C37 C46 C45 8.1(5)
C34 C33 C46 C37 -10.1(5)
C30 C33 C46 C37 160.2(3)
C34 C33 C46 C45 173.9(3)
C30 C33 C46 C45 -15.8(5)
C40 C45 C46 C37 -17.9(5)
C44 C45 C46 C37 161.4(3)
C40 C45 C46 C33 158.0(3)
C44 C45 C46 C33 -22.6(5)
C43 C44 C47 C52 -39.8(5)
C45 C44 C47 C52 150.1(3)
C43 C44 C47 C48 132.3(4)
C45 C44 C47 C48 -37.7(5)
C52 C47 C48 C49 -2.2(5)
C44 C47 C48 C49 -174.6(3)
C47 C48 C49 C50 2.4(5)
C48 C49 C50 C51 -1.2(5)
C48 C49 C50 P4 -174.2(3)
C49 C50 C51 C52 -0.2(5)
P4 C50 C51 C52 173.1(3)
C48 C47 C52 C51 0.8(5)
C44 C47 C52 C51 173.0(3)
C50 C51 C52 C47 0.4(5)
C49 C50 P4 C89 -42.1(3)
C51 C50 P4 C89 144.8(3)
C49 C50 P4 C95 68.5(3)
C51 C50 P4 C95 -104.6(3)
C49 C50 P4 Pd1 -160.9(2)
C51 C50 P4 Pd1 26.0(3)
C1 P1 C53 C54 136.2(3)
C59 P1 C53 C54 -116.6(3)
Pd1 P1 C53 C54 9.5(4)
C1 P1 C53 C58 -37.3(3)
C59 P1 C53 C58 69.9(3)
Pd1 P1 C53 C58 -164.0(3)
C58 C53 C54 C55 0.0(7)
P1 C53 C54 C55 -173.7(4)
C53 C54 C55 C56 -1.9(8)
C54 C55 C56 C57 1.6(8)
C55 C56 C57 C58 0.6(7)
C56 C57 C58 C53 -2.4(6)
C54 C53 C58 C57 2.1(6)
P1 C53 C58 C57 175.6(3)
C1 P1 C59 C60 84.8(3)
C53 P1 C59 C60 -23.5(4)
Pd1 P1 C59 C60 -148.1(3)
C1 P1 C59 C64 -86.5(3)
C53 P1 C59 C64 165.2(3)
Pd1 P1 C59 C64 40.5(3)
C64 C59 C60 C61 2.2(6)
P1 C59 C60 C61 -168.9(3)
C59 C60 C61 C62 -0.2(6)
C60 C61 C62 C63 -1.5(7)
C61 C62 C63 C64 1.2(6)
C62 C63 C64 C59 0.9(6)
C60 C59 C64 C63 -2.6(5)
P1 C59 C64 C63 169.1(3)
C71 P2 C65 C70 -166.5(3)
C24 P2 C65 C70 82.9(3)
Pd2 P2 C65 C70 -46.2(3)
C71 P2 C65 C66 19.9(3)
C24 P2 C65 C66 -90.8(3)
Pd2 P2 C65 C66 140.1(3)
C70 C65 C66 C67 0.4(6)
P2 C65 C66 C67 174.0(3)
C65 C66 C67 C68 0.3(6)
C66 C67 C68 C69 -0.9(6)
C67 C68 C69 C70 0.8(6)
C68 C69 C70 C65 -0.1(6)
C66 C65 C70 C69 -0.5(6)
P2 C65 C70 C69 -174.3(3)
C24 P2 C71 C76 163.6(3)
C65 P2 C71 C76 56.9(3)
Pd2 P2 C71 C76 -71.4(3)
C24 P2 C71 C72 -20.8(3)
C65 P2 C71 C72 -127.5(3)
Pd2 P2 C71 C72 104.2(3)
C76 C71 C72 C73 -2.3(5)
P2 C71 C72 C73 -177.8(3)
C71 C72 C73 C74 0.7(6)
C72 C73 C74 C75 1.1(6)
C73 C74 C75 C76 -1.2(6)
C72 C71 C76 C75 2.2(5)
P2 C71 C76 C75 177.9(3)
C74 C75 C76 C71 -0.5(6)
C27 P3 C77 C82 148.5(3)
C83 P3 C77 C82 -101.2(3)
Pd2 P3 C77 C82 18.8(4)
C27 P3 C77 C78 -35.0(3)
C83 P3 C77 C78 75.3(3)
Pd2 P3 C77 C78 -164.7(3)
C82 C77 C78 C79 -0.5(6)
P3 C77 C78 C79 -177.0(3)
C77 C78 C79 C80 -0.4(7)
C78 C79 C80 C81 1.0(7)
C79 C80 C81 C82 -0.8(8)
C78 C77 C82 C81 0.8(6)
P3 C77 C82 C81 177.3(3)
C80 C81 C82 C77 -0.1(7)
C27 P3 C83 C84 114.6(3)
C77 P3 C83 C84 7.2(3)
Pd2 P3 C83 C84 -119.4(3)
C27 P3 C83 C88 -70.6(3)
C77 P3 C83 C88 -178.0(3)
Pd2 P3 C83 C88 55.4(3)
C88 C83 C84 C85 0.7(5)
P3 C83 C84 C85 175.6(3)
C83 C84 C85 C86 2.0(6)
C84 C85 C86 C87 -2.6(6)
C85 C86 C87 C88 0.4(6)
C86 C87 C88 C83 2.3(6)
C84 C83 C88 C87 -2.9(5)
P3 C83 C88 C87 -177.8(3)
C50 P4 C89 C94 -17.5(3)
C95 P4 C89 C94 -125.4(3)
Pd1 P4 C89 C94 107.8(3)
C50 P4 C89 C90 169.6(3)
C95 P4 C89 C90 61.8(3)
Pd1 P4 C89 C90 -65.0(3)
C94 C89 C90 C91 1.5(5)
P4 C89 C90 C91 174.6(3)
C89 C90 C91 C92 0.1(6)
C90 C91 C92 C93 -2.0(6)
C91 C92 C93 C94 2.4(6)
C92 C93 C94 C89 -0.8(6)
C90 C89 C94 C93 -1.1(5)
P4 C89 C94 C93 -173.7(3)
C89 P4 C95 C100 -159.9(3)
C50 P4 C95 C100 85.1(3)
Pd1 P4 C95 C100 -43.0(3)
C89 P4 C95 C96 26.6(3)
C50 P4 C95 C96 -88.4(3)
Pd1 P4 C95 C96 143.5(2)
C100 C95 C96 C97 0.4(5)
P4 C95 C96 C97 173.8(3)
C95 C96 C97 C98 0.4(5)
C96 C97 C98 C99 -0.6(6)
C97 C98 C99 C100 0.0(6)
C98 C99 C100 C95 0.8(5)
C96 C95 C100 C99 -1.0(5)
P4 C95 C100 C99 -174.6(3)
